data_4114233
loop_
_publ_author_name
'Hidemitsu Uno'
'Akane Masumoto'
'Noboru Ono'

_publ_contact_author_email uno@dpc.ehime-u.ac.jp
_publ_contact_author_fax +81-89-927-9660
_publ_contact_author_name 'Dr Hidemitsu Uno'
_publ_contact_author_phone +81-89-927-9670
_publ_section_title
;
 Hexagonal Columnar Porphyrin Assembly by Unique Trimeric Complexation of
 a Porphyrin Dimer with \p-\p Stacking: Remarkable Thermal Behavior in a
 Solid
;
_journal_name_full 'Journal of the American Chemical Society'
_journal_page_first 12082
_journal_page_last 12083
_journal_paper_doi 10.1021/ja036203f
_journal_volume 125
_journal_year 2003
_chemical_formula_moiety 'C94 H104 N10 O2 Zn2, C6 H6 '
_chemical_formula_sum 'C100 H110 N10 O2 Zn2'
_chemical_formula_weight 1614.79
_space_group_IT_number 2
_symmetry_cell_setting triclinic
_symmetry_Int_Tables_number 2
_symmetry_space_group_name_Hall '-P 1'
_symmetry_space_group_name_H-M 'P -1'
_cell_angle_alpha 89.477(7)
_cell_angle_beta 85.161(7)
_cell_angle_gamma 86.061(7)
_cell_formula_units_Z 1
_cell_length_a 10.093(2)
_cell_length_b 12.653(2)
_cell_length_c 16.267(3)
_cell_measurement_reflns_used 8206
_cell_measurement_temperature 173.1
_cell_measurement_theta_max 27.5
_cell_measurement_theta_min 3.0
_cell_volume 2065.1(6)
_computing_cell_refinement CrystalClear
_computing_data_collection CrystalClear
_computing_data_reduction CrystalStructure
_computing_publication_material 'CrystalStructure Ver. 3.5.1'
_computing_structure_refinement CRYSTALS
_computing_structure_solution 'DIRDIF99 (PATTY)'
_diffrn_detector_area_resol_mean 7.31
_diffrn_measured_fraction_theta_full 0.9725
_diffrn_measured_fraction_theta_max 0.9725
_diffrn_measurement_device_type 'Rigaku Mercury'
_diffrn_measurement_method w
_diffrn_radiation_type 'Mo Ka'
_diffrn_radiation_wavelength 0.7107
_diffrn_reflns_av_R_equivalents 0.043
_diffrn_reflns_limit_h_max 12
_diffrn_reflns_limit_h_min -9
_diffrn_reflns_limit_k_max 16
_diffrn_reflns_limit_k_min -13
_diffrn_reflns_limit_l_max 18
_diffrn_reflns_limit_l_min -21
_diffrn_reflns_number 42250
_diffrn_reflns_theta_full 27.48
_diffrn_reflns_theta_max 27.48
_exptl_absorpt_coefficient_mu 0.639
_exptl_absorpt_correction_T_max 0.950
_exptl_absorpt_correction_T_min 0.870
_exptl_absorpt_correction_type numerical
_exptl_absorpt_process_details
;
    Higashi, T. (1999). Program for Absorption Correction.
    Rigaku Corporation, Tokyo, Japan.
;
_exptl_crystal_colour red
_exptl_crystal_density_diffrn 1.298
_exptl_crystal_description platelet
_exptl_crystal_F_000 856.00
_exptl_crystal_size_max 0.35
_exptl_crystal_size_mid 0.15
_exptl_crystal_size_min 0.08
_refine_diff_density_max 2.14
_refine_diff_density_min -0.91
_refine_ls_goodness_of_fit_ref 1.004
_refine_ls_hydrogen_treatment noref
_refine_ls_number_parameters 534
_refine_ls_number_reflns 9204
_refine_ls_R_factor_gt 0.0790
_refine_ls_shift/su_max 0.0000
_refine_ls_structure_factor_coef Fsqd
_refine_ls_weighting_details 'w = 1/[0.0088Fo^2^ + 1.0000s(Fo^2^)]/(4Fo^2^)'
_refine_ls_weighting_scheme calc
_refine_ls_wR_factor_ref 0.2380
_reflns_number_gt 7872
_reflns_number_total 9205
_reflns_threshold_expression F^2^>2.0s(F^2^)
_cod_data_source_file ja036203fsi20030718_105938_2.cif
_cod_data_source_block '__anti-3-Zn(anti-3-Zn/2C5H5N/PhH)'
_cod_original_sg_symbol_H-M 'P -1 '
_cod_original_formula_sum 'C100 H110 N10 O2 Zn2 '
_cod_database_code 4114233

loop_
_symmetry_equiv_pos_as_xyz
x,y,z
-x,-y,-z

loop_
_atom_site_label
_atom_site_type_symbol
_atom_site_fract_x
_atom_site_fract_y
_atom_site_fract_z
_atom_site_U_iso_or_equiv
_atom_site_adp_type
_atom_site_occupancy
_atom_site_symmetry_multiplicity
_atom_site_calc_flag
_atom_site_refinement_flags
Zn(1) Zn 0.01512(4) 0.20579(3) 0.76307(2) 0.02130(12) Uani 1.00 1 d .
O(1) O 0.5382(3) 0.3235(2) 0.3978(2) 0.0296(7) Uani 1.00 1 d .
N(1) N 0.1794(3) 0.2743(2) 0.7091(2) 0.0221(7) Uani 1.00 1 d .
N(2) N 0.0401(3) 0.0897(2) 0.6737(2) 0.0241(8) Uani 1.00 1 d .
N(3) N -0.1767(3) 0.1607(2) 0.7917(2) 0.0240(8) Uani 1.00 1 d .
N(4) N -0.0389(3) 0.3468(2) 0.8245(2) 0.0247(8) Uani 1.00 1 d .
N(5) N 0.0965(3) 0.1140(3) 0.8637(2) 0.0276(8) Uani 1.00 1 d .
C(1) C 0.2288(3) 0.3680(3) 0.7313(2) 0.0223(8) Uani 1.00 1 d .
C(2) C 0.3556(3) 0.3808(3) 0.6855(2) 0.0235(9) Uani 1.00 1 d .
C(3) C 0.3800(3) 0.2945(3) 0.6357(2) 0.0223(8) Uani 1.00 1 d .
C(4) C 0.2701(3) 0.2282(3) 0.6496(2) 0.0226(8) Uani 1.00 1 d .
C(5) C 0.2561(4) 0.1342(3) 0.6085(2) 0.0250(9) Uani 1.00 1 d .
C(6) C 0.1509(4) 0.0695(3) 0.6181(2) 0.0238(9) Uani 1.00 1 d .
C(7) C 0.1398(4) -0.0279(3) 0.5749(2) 0.0294(10) Uani 1.00 1 d .
C(8) C 0.0224(4) -0.0677(3) 0.6034(3) 0.0307(10) Uani 1.00 1 d .
C(9) C -0.0395(4) 0.0072(3) 0.6654(2) 0.0254(9) Uani 1.00 1 d .
C(10) C -0.1619(4) -0.0020(3) 0.7098(2) 0.0287(10) Uani 1.00 1 d .
C(11) C -0.2256(3) 0.0694(3) 0.7679(2) 0.0261(9) Uani 1.00 1 d .
C(12) C -0.3543(4) 0.0556(3) 0.8118(3) 0.0310(10) Uani 1.00 1 d .
C(13) C -0.3815(4) 0.1408(3) 0.8617(2) 0.0295(10) Uani 1.00 1 d .
C(14) C -0.2682(4) 0.2065(3) 0.8487(2) 0.0272(9) Uani 1.00 1 d .
C(15) C -0.2559(4) 0.3013(3) 0.8882(2) 0.0270(9) Uani 1.00 1 d .
C(16) C -0.1522(4) 0.3696(3) 0.8754(2) 0.0254(9) Uani 1.00 1 d .
C(17) C -0.1499(4) 0.4716(3) 0.9123(3) 0.0318(10) Uani 1.00 1 d .
C(18) C -0.0322(4) 0.5121(3) 0.8833(2) 0.0284(10) Uani 1.00 1 d .
C(19) C 0.0367(4) 0.4328(3) 0.8288(2) 0.0259(9) Uani 1.00 1 d .
C(20) C 0.1616(3) 0.4409(3) 0.7866(2) 0.0235(9) Uani 1.00 1 d .
C(21) C 0.4602(4) 0.4600(3) 0.6764(2) 0.0248(9) Uani 1.00 1 d .
C(22) C 0.4785(3) 0.4877(3) 0.5853(2) 0.0219(8) Uani 1.00 1 d .
C(23) C 0.5006(3) 0.3981(3) 0.5337(2) 0.0214(8) Uani 1.00 1 d .
C(24) C 0.5063(3) 0.2938(3) 0.5799(2) 0.0245(9) Uani 1.00 1 d .
C(25) C 0.6204(4) 0.2993(3) 0.6382(3) 0.0329(10) Uani 1.00 1 d .
C(26) C 0.5937(4) 0.3969(3) 0.6958(2) 0.0319(10) Uani 1.00 1 d .
C(27) C 0.5201(3) 0.4111(3) 0.4486(2) 0.0226(8) Uani 1.00 1 d .
C(28) C 0.2442(5) -0.0759(3) 0.5116(3) 0.0404(12) Uani 1.00 1 d .
C(29) C -0.0349(5) -0.1684(3) 0.5796(3) 0.0386(12) Uani 1.00 1 d .
C(30) C -0.0296(6) -0.2585(4) 0.6435(4) 0.043(2) Uani 0.84 1 d P
C(31) C 0.1115(7) -0.3011(5) 0.6596(4) 0.051(2) Uani 0.84 1 d P
C(32) C 0.1821(6) -0.2367(5) 0.7165(4) 0.065(2) Uani 1.00 1 d .
C(33) C -0.4400(4) -0.0340(3) 0.7999(3) 0.0384(12) Uani 1.00 1 d .
C(34) C -0.5256(5) -0.0154(4) 0.7273(4) 0.051(2) Uani 1.00 1 d .
C(35) C -0.5029(4) 0.1675(4) 0.9190(3) 0.0367(11) Uani 1.00 1 d .
C(36) C -0.6002(4) 0.2476(4) 0.8809(3) 0.0457(13) Uani 1.00 1 d .
C(37) C -0.2564(4) 0.5231(4) 0.9731(3) 0.0387(12) Uani 1.00 1 d .
C(38) C -0.3877(6) 0.5605(6) 0.9345(4) 0.037(2) Uani 0.63 1 d P
C(39) C -0.3744(7) 0.6489(6) 0.8724(5) 0.047(2) Uani 0.63 1 d P
C(40) C -0.5167(6) 0.6804(5) 0.8477(4) 0.068(2) Uani 1.00 1 d .
C(41) C 0.0178(5) 0.6176(4) 0.9013(3) 0.0416(12) Uani 1.00 1 d .
C(42) C 0.4130(5) 0.2853(4) 0.3809(3) 0.050(1) Uani 1.00 1 d .
C(43) C 0.1512(4) 0.0162(3) 0.8521(3) 0.0352(11) Uani 1.00 1 d .
C(44) C 0.1974(5) -0.0453(4) 0.9161(4) 0.051(2) Uani 1.00 1 d .
C(45) C 0.1874(5) -0.0049(5) 0.9947(3) 0.053(2) Uani 1.00 1 d .
C(46) C 0.1319(5) 0.0969(5) 1.0069(3) 0.050(2) Uani 1.00 1 d .
C(47) C 0.0876(5) 0.1531(4) 0.9398(3) 0.0376(11) Uani 1.00 1 d .
C(48) C 0.0357(5) 0.5648(4) 0.4349(3) 0.046(1) Uani 1.00 1 d .
C(49) C 0.1337(4) 0.5099(4) 0.4757(3) 0.0421(12) Uani 1.00 1 d .
C(50) C 0.0960(4) 0.4446(4) 0.5411(3) 0.0426(13) Uani 1.00 1 d .
C(51) C 0.049(3) -0.266(2) 0.607(2) 0.059(11) Uiso 0.16 1 d P
C(52) C 0.039(3) -0.272(3) 0.701(2) 0.071(13) Uiso 0.16 1 d P
C(53) C -0.341(2) 0.6152(13) 0.9392(10) 0.062(5) Uiso 0.37 1 d P
C(54) C -0.426(1) 0.5783(11) 0.8715(9) 0.055(5) Uiso 0.37 1 d P
H(1) H 0.3258 0.1122 0.5701 0.0299 Uiso 1.00 1 c .
H(2) H -0.2062 -0.0621 0.6999 0.0344 Uiso 1.00 1 c .
H(3) H -0.3243 0.3221 0.9279 0.0324 Uiso 1.00 1 c .
H(4) H 0.2049 0.5015 0.7964 0.0282 Uiso 1.00 1 c .
H(5) H 0.4385 0.5223 0.7116 0.0298 Uiso 1.00 1 c .
H(6) H 0.5186 0.2324 0.5431 0.0294 Uiso 1.00 1 c .
H(7) H 0.6252 0.2346 0.6718 0.0395 Uiso 1.00 1 c .
H(8) H 0.7052 0.3050 0.6050 0.0395 Uiso 1.00 1 c .
H(9) H 0.6676 0.4432 0.6868 0.0383 Uiso 1.00 1 c .
H(10) H 0.5865 0.3730 0.7534 0.0383 Uiso 1.00 1 c .
H(11) H 0.2751 -0.1449 0.5299 0.0485 Uiso 1.00 1 c .
H(12) H 0.2062 -0.0819 0.4599 0.0485 Uiso 1.00 1 c .
H(13) H 0.3176 -0.0314 0.5049 0.0485 Uiso 1.00 1 c .
H(14) H -0.1276 -0.1519 0.5699 0.0463 Uiso 1.00 1 c .
H(15) H 0.0140 -0.1938 0.5289 0.0463 Uiso 1.00 1 c .
H(16) H -0.0744 -0.2324 0.6952 0.0515 Uiso 1.00 1 c .
H(17) H -0.0764 -0.3165 0.6239 0.0515 Uiso 1.00 1 c .
H(18) H 0.1059 -0.3715 0.6832 0.0607 Uiso 1.00 1 c .
H(19) H 0.1646 -0.3054 0.6071 0.0607 Uiso 1.00 1 c .
H(20) H 0.2700 -0.2689 0.7216 0.0779 Uiso 1.00 1 c .
H(21) H 0.1884 -0.1663 0.6947 0.0779 Uiso 1.00 1 c .
H(22) H 0.1333 -0.2336 0.7698 0.0779 Uiso 1.00 1 c .
H(23) H -0.3831 -0.0983 0.7899 0.0461 Uiso 1.00 1 c .
H(24) H -0.4983 -0.0424 0.8497 0.0461 Uiso 1.00 1 c .
H(25) H -0.5904 0.0426 0.7397 0.0608 Uiso 1.00 1 c .
H(26) H -0.4698 0.0010 0.6788 0.0608 Uiso 1.00 1 c .
H(27) H -0.5704 -0.0782 0.7179 0.0608 Uiso 1.00 1 c .
H(28) H -0.5475 0.1032 0.9321 0.0440 Uiso 1.00 1 c .
H(29) H -0.4757 0.1972 0.9692 0.0440 Uiso 1.00 1 c .
H(30) H -0.5516 0.2930 0.8436 0.0548 Uiso 1.00 1 c .
H(31) H -0.6612 0.2107 0.8514 0.0548 Uiso 1.00 1 c .
H(32) H -0.6489 0.2894 0.9238 0.0548 Uiso 1.00 1 c .
H(33) H -0.2775 0.4722 1.0164 0.0464 Uiso 1.00 1 c .
H(34) H -0.2208 0.5842 0.9967 0.0464 Uiso 1.00 1 c .
H(35) H -0.4195 0.5003 0.9074 0.0447 Uiso 1.00 1 c .
H(36) H -0.4528 0.5846 0.9788 0.0447 Uiso 1.00 1 c .
H(37) H -0.3374 0.7089 0.8967 0.0567 Uiso 1.00 1 c .
H(38) H -0.3171 0.6248 0.8244 0.0567 Uiso 1.00 1 c .
H(39) H -0.5754 0.6947 0.8964 0.0818 Uiso 1.00 1 c .
H(40) H -0.5149 0.7427 0.8135 0.0818 Uiso 1.00 1 c .
H(41) H -0.5480 0.6234 0.8177 0.0818 Uiso 1.00 1 c .
H(42) H 0.0228 0.6244 0.9596 0.0499 Uiso 1.00 1 c .
H(43) H 0.1048 0.6229 0.8734 0.0499 Uiso 1.00 1 c .
H(44) H -0.0421 0.6730 0.8823 0.0499 Uiso 1.00 1 c .
H(45) H 0.3620 0.3397 0.3535 0.0603 Uiso 1.00 1 c .
H(46) H 0.4283 0.2241 0.3460 0.0603 Uiso 1.00 1 c .
H(47) H 0.3649 0.2665 0.4317 0.0603 Uiso 1.00 1 c .
H(48) H 0.1586 -0.0121 0.7992 0.0422 Uiso 1.00 1 c .
H(49) H 0.2350 -0.1136 0.9059 0.0615 Uiso 1.00 1 c .
H(50) H 0.2172 -0.0451 1.0385 0.0637 Uiso 1.00 1 c .
H(51) H 0.1243 0.1272 1.0590 0.0596 Uiso 1.00 1 c .
H(52) H 0.0498 0.2216 0.9484 0.0451 Uiso 1.00 1 c .
H(53) H 0.0596 0.6087 0.3907 0.0557 Uiso 1.00 1 c .
H(54) H 0.2233 0.5166 0.4595 0.0505 Uiso 1.00 1 c .
H(55) H 0.1609 0.4068 0.5689 0.0511 Uiso 1.00 1 c .

loop_
_atom_site_aniso_label
_atom_site_aniso_U_11
_atom_site_aniso_U_22
_atom_site_aniso_U_33
_atom_site_aniso_U_12
_atom_site_aniso_U_13
_atom_site_aniso_U_23
Zn(1) 0.0199(2) 0.0215(2) 0.0219(2) -0.0013(1) 0.0014(1) 0.0024(2)
O(1) 0.035(2) 0.025(1) 0.026(1) -0.0029(10) 0.0077(10) -0.0045(11)
N(1) 0.023(2) 0.021(1) 0.021(1) 0.0012(10) 0.0047(10) 0.0006(11)
N(2) 0.023(2) 0.024(2) 0.026(2) -0.0018(11) -0.0018(11) 0.0017(12)
N(3) 0.020(1) 0.025(2) 0.027(2) -0.0015(11) -0.0020(11) 0.0009(12)
N(4) 0.022(2) 0.025(2) 0.025(2) -0.0012(11) 0.0033(11) 0.0019(12)
N(5) 0.021(2) 0.033(2) 0.029(2) -0.0023(11) -0.0005(11) 0.0077(13)
C(1) 0.018(2) 0.028(2) 0.021(2) -0.0024(12) -0.0003(12) 0.0067(13)
C(2) 0.020(2) 0.029(2) 0.021(2) -0.0001(13) 0.0003(12) 0.0070(13)
C(3) 0.020(2) 0.021(2) 0.025(2) -0.0007(12) 0.0035(12) 0.0051(13)
C(4) 0.021(2) 0.021(2) 0.024(2) 0.0022(12) 0.0037(12) 0.0050(13)
C(5) 0.025(2) 0.025(2) 0.024(2) 0.0017(13) 0.0025(13) 0.003(1)
C(6) 0.027(2) 0.022(2) 0.021(2) 0.0026(13) 0.0002(12) 0.0027(13)
C(7) 0.039(2) 0.021(2) 0.028(2) 0.003(1) -0.001(2) -0.005(1)
C(8) 0.034(2) 0.025(2) 0.033(2) 0.002(1) -0.010(2) -0.001(2)
C(9) 0.028(2) 0.023(2) 0.026(2) -0.0043(13) -0.0046(13) 0.001(1)
C(10) 0.028(2) 0.027(2) 0.032(2) -0.004(1) -0.008(1) -0.000(2)
C(11) 0.022(2) 0.027(2) 0.029(2) -0.0030(13) -0.0045(13) 0.008(1)
C(12) 0.022(2) 0.032(2) 0.040(2) -0.005(1) -0.003(1) 0.012(2)
C(13) 0.024(2) 0.036(2) 0.029(2) -0.006(1) -0.0003(13) 0.009(2)
C(14) 0.022(2) 0.032(2) 0.027(2) -0.002(1) -0.0005(13) 0.009(2)
C(15) 0.022(2) 0.030(2) 0.028(2) -0.0009(13) 0.0051(13) 0.000(2)
C(16) 0.022(2) 0.031(2) 0.022(2) 0.0007(13) 0.0036(12) 0.001(1)
C(17) 0.031(2) 0.031(2) 0.032(2) 0.004(1) 0.003(2) -0.002(2)
C(18) 0.034(2) 0.027(2) 0.023(2) 0.001(1) 0.003(1) -0.006(1)
C(19) 0.030(2) 0.024(2) 0.023(2) 0.0020(13) -0.0014(13) 0.001(1)
C(20) 0.024(2) 0.023(2) 0.022(2) -0.0038(12) 0.0012(12) 0.0014(13)
C(21) 0.026(2) 0.025(2) 0.023(2) -0.0050(13) 0.0024(13) 0.003(1)
C(22) 0.016(2) 0.025(2) 0.024(2) -0.0016(12) 0.0031(12) 0.0012(13)
C(23) 0.015(2) 0.023(2) 0.025(2) -0.0027(11) 0.0031(11) 0.0018(13)
C(24) 0.021(2) 0.023(2) 0.028(2) 0.0003(12) 0.0053(13) 0.006(1)
C(25) 0.023(2) 0.041(2) 0.034(2) 0.002(2) -0.003(1) 0.015(2)
C(26) 0.026(2) 0.042(2) 0.027(2) -0.004(2) -0.001(1) 0.009(2)
C(27) 0.016(2) 0.023(2) 0.028(2) -0.0019(11) 0.0041(12) -0.0008(13)
C(28) 0.050(3) 0.029(2) 0.040(2) 0.001(2) 0.006(2) -0.013(2)
C(29) 0.046(3) 0.026(2) 0.046(3) -0.002(2) -0.012(2) -0.009(2)
C(30) 0.048(4) 0.025(3) 0.057(4) -0.009(2) -0.008(3) -0.006(2)
C(31) 0.072(4) 0.028(3) 0.052(4) 0.003(2) -0.009(3) -0.000(2)
C(32) 0.072(4) 0.060(4) 0.063(4) 0.001(3) -0.013(3) 0.013(3)
C(33) 0.029(2) 0.033(2) 0.053(3) -0.007(2) 0.000(2) 0.004(2)
C(34) 0.036(3) 0.047(3) 0.072(4) -0.009(2) -0.018(2) -0.001(2)
C(35) 0.029(2) 0.039(2) 0.040(2) -0.006(2) 0.007(2) 0.008(2)
C(36) 0.026(2) 0.055(3) 0.054(3) -0.001(2) 0.006(2) 0.009(2)
C(37) 0.034(2) 0.043(2) 0.037(2) 0.005(2) 0.007(2) -0.010(2)
C(38) 0.028(4) 0.038(4) 0.041(4) 0.011(3) 0.007(3) -0.005(3)
C(39) 0.044(5) 0.048(5) 0.049(5) 0.002(3) -0.001(3) -0.002(4)
C(40) 0.080(4) 0.063(4) 0.059(4) 0.024(3) -0.016(3) -0.013(3)
C(41) 0.042(3) 0.034(2) 0.048(3) -0.006(2) 0.008(2) -0.011(2)
C(42) 0.056(3) 0.052(3) 0.044(3) -0.018(2) 0.001(2) -0.015(2)
C(43) 0.034(2) 0.032(2) 0.038(2) 0.005(2) -0.002(2) 0.007(2)
C(44) 0.045(3) 0.041(3) 0.066(4) 0.007(2) -0.005(2) 0.021(2)
C(45) 0.045(3) 0.070(4) 0.046(3) -0.005(2) -0.020(2) 0.030(3)
C(46) 0.056(3) 0.062(3) 0.033(2) -0.012(2) -0.013(2) 0.011(2)
C(47) 0.044(2) 0.039(2) 0.030(2) -0.005(2) -0.004(2) 0.001(2)
C(48) 0.044(3) 0.050(3) 0.046(3) -0.007(2) -0.007(2) 0.020(2)
C(49) 0.025(2) 0.055(3) 0.047(3) -0.006(2) -0.003(2) 0.002(2)
C(50) 0.032(2) 0.047(3) 0.050(3) 0.001(2) -0.017(2) 0.009(2)

loop_
_atom_type_symbol
_atom_type_description
_atom_type_scat_dispersion_real
_atom_type_scat_dispersion_imag
_atom_type_scat_source
C C 0.003 0.002
;
International Tables for Crystallography
(1992, Vol. C, Tables 4.2.6.8 and 6.1.1.4)
;
H H 0.000 0.000
;
International Tables for Crystallography
(1992, Vol. C, Table 6.1.1.4)
;
N N 0.006 0.003
;
International Tables for Crystallography
(1992, Vol. C, Tables 4.2.6.8 and 6.1.1.4)
;
O O 0.011 0.006
;
International Tables for Crystallography
(1992, Vol. C, Tables 4.2.6.8 and 6.1.1.4)
;
Zn Zn 0.284 1.430
;
International Tables for Crystallography
(1992, Vol. C, Tables 4.2.6.8 and 6.1.1.4)
;

loop_
_geom_angle_atom_site_label_1
_geom_angle_atom_site_label_2
_geom_angle_atom_site_label_3
_geom_angle
_geom_angle_publ_flag
N(1) Zn(1) N(2) 89.3(1) yes
N(1) Zn(1) N(3) 163.7(1) yes
N(1) Zn(1) N(4) 88.5(1) yes
N(1) Zn(1) N(5) 102.6(1) yes
N(2) Zn(1) N(3) 88.6(1) yes
N(2) Zn(1) N(4) 162.4(1) yes
N(2) Zn(1) N(5) 98.2(1) yes
N(3) Zn(1) N(4) 88.6(1) yes
N(3) Zn(1) N(5) 93.7(1) yes
N(4) Zn(1) N(5) 99.3(1) yes
C(27) O(1) C(42) 111.1(3) yes
C(1) N(1) C(4) 107.0(3) yes
C(1) N(1) Zn(1) 127.1(2) yes
C(4) N(1) Zn(1) 125.5(2) yes
C(6) N(2) C(9) 105.7(3) yes
C(6) N(2) Zn(1) 126.8(2) yes
C(9) N(2) Zn(1) 126.9(2) yes
C(11) N(3) C(14) 107.0(3) yes
C(11) N(3) Zn(1) 125.9(2) yes
C(14) N(3) Zn(1) 126.2(3) yes
C(16) N(4) C(19) 105.8(3) yes
C(16) N(4) Zn(1) 126.8(3) yes
C(19) N(4) Zn(1) 127.2(2) yes
C(43) N(5) C(47) 117.8(4) yes
C(43) N(5) Zn(1) 121.5(3) yes
C(47) N(5) Zn(1) 120.6(3) yes
C(2) C(1) C(20) 126.0(3) yes
C(2) C(1) N(1) 109.6(3) yes
C(20) C(1) N(1) 124.3(3) yes
C(3) C(2) C(21) 114.8(3) yes
C(3) C(2) C(1) 106.3(3) yes
C(21) C(2) C(1) 138.8(3) yes
C(4) C(3) C(24) 136.6(3) yes
C(4) C(3) C(2) 108.3(3) yes
C(24) C(3) C(2) 115.0(3) yes
C(5) C(4) N(1) 125.6(3) yes
C(5) C(4) C(3) 125.7(3) yes
N(1) C(4) C(3) 108.8(3) yes
C(6) C(5) H(1) 116.1 no
C(6) C(5) C(4) 127.7(3) yes
H(1) C(5) C(4) 116.1 no
C(7) C(6) N(2) 110.1(3) yes
C(7) C(6) C(5) 126.3(3) yes
N(2) C(6) C(5) 123.5(3) yes
C(8) C(7) C(28) 127.8(4) yes
C(8) C(7) C(6) 107.6(3) yes
C(28) C(7) C(6) 124.5(4) yes
C(9) C(8) C(29) 125.1(3) yes
C(9) C(8) C(7) 106.1(3) yes
C(29) C(8) C(7) 128.8(4) yes
C(10) C(9) N(2) 124.0(3) yes
C(10) C(9) C(8) 125.5(3) yes
N(2) C(9) C(8) 110.5(3) yes
C(11) C(10) H(2) 116.5 no
C(11) C(10) C(9) 127.0(4) yes
H(2) C(10) C(9) 116.5 no
C(12) C(11) N(3) 110.3(3) yes
C(12) C(11) C(10) 124.3(4) yes
N(3) C(11) C(10) 125.5(3) yes
C(13) C(12) C(33) 128.1(3) yes
C(13) C(12) C(11) 106.4(3) yes
C(33) C(12) C(11) 125.4(4) yes
C(14) C(13) C(35) 124.7(4) yes
C(14) C(13) C(12) 106.6(3) yes
C(35) C(13) C(12) 128.7(4) yes
C(15) C(14) N(3) 125.1(3) yes
C(15) C(14) C(13) 125.3(3) yes
N(3) C(14) C(13) 109.7(3) yes
C(16) C(15) H(3) 116.2 no
C(16) C(15) C(14) 127.5(3) yes
H(3) C(15) C(14) 116.2 no
C(17) C(16) N(4) 110.9(3) yes
C(17) C(16) C(15) 125.4(3) yes
N(4) C(16) C(15) 123.7(3) yes
C(18) C(17) C(37) 127.0(4) yes
C(18) C(17) C(16) 106.9(3) yes
C(37) C(17) C(16) 126.1(4) yes
C(19) C(18) C(41) 125.3(3) yes
C(19) C(18) C(17) 106.2(3) yes
C(41) C(18) C(17) 128.5(4) yes
C(20) C(19) N(4) 124.3(3) yes
C(20) C(19) C(18) 125.5(3) yes
N(4) C(19) C(18) 110.2(3) yes
H(4) C(20) C(1) 116.4 no
H(4) C(20) C(19) 116.4 no
C(1) C(20) C(19) 127.2(3) yes
C(22) C(21) C(26) 105.2(3) yes
C(22) C(21) H(5) 113.0 no
C(22) C(21) C(2) 106.7(3) yes
C(26) C(21) H(5) 113.0 no
C(26) C(21) C(2) 105.4(3) yes
H(5) C(21) C(2) 113.0 no
C(23) C(22) C(21) 113.4(3) yes
C(24) C(23) C(27) 126.1(3) yes
C(24) C(23) C(22) 113.9(3) yes
C(27) C(23) C(22) 119.9(3) yes
C(25) C(24) H(6) 112.9 no
C(25) C(24) C(3) 105.5(3) yes
C(25) C(24) C(23) 106.0(3) yes
H(6) C(24) C(3) 112.9 no
H(6) C(24) C(23) 112.9 no
C(3) C(24) C(23) 106.0(3) yes
C(26) C(25) H(7) 109.3 no
C(26) C(25) H(8) 109.3 no
C(26) C(25) C(24) 110.3(3) yes
H(7) C(25) H(8) 109.5 no
H(7) C(25) C(24) 109.3 no
H(8) C(25) C(24) 109.3 no
H(9) C(26) H(10) 109.5 no
H(9) C(26) C(21) 109.4 no
H(9) C(26) C(25) 109.4 no
H(10) C(26) C(21) 109.4 no
H(10) C(26) C(25) 109.4 no
C(21) C(26) C(25) 109.9(3) yes
O(1) C(27) C(23) 120.0(3) yes
H(11) C(28) H(12) 109.5 no
H(11) C(28) H(13) 109.5 no
H(11) C(28) C(7) 109.5 no
H(12) C(28) H(13) 109.5 no
H(12) C(28) C(7) 109.5 no
H(13) C(28) C(7) 109.5 no
C(30) C(29) H(14) 107.9 no
C(30) C(29) H(15) 107.9 no
C(30) C(29) C(8) 115.7(4) yes
C(51) C(29) C(8) 111(1) yes
H(14) C(29) H(15) 109.5 no
H(14) C(29) C(8) 107.9 no
H(15) C(29) C(8) 107.9 no
C(31) C(30) H(16) 108.3 no
C(31) C(30) H(17) 108.2 no
C(31) C(30) C(29) 114.3(5) yes
H(16) C(30) H(17) 109.4 no
H(16) C(30) C(29) 108.3 no
H(17) C(30) C(29) 108.3 no
C(32) C(31) H(18) 107.9 no
C(32) C(31) H(19) 107.8 no
C(32) C(31) C(30) 115.9(5) yes
H(18) C(31) H(19) 109.5 no
H(18) C(31) C(30) 107.9 no
H(19) C(31) C(30) 107.9 no
H(20) C(32) H(21) 109.5 no
H(20) C(32) H(22) 109.5 no
H(20) C(32) C(31) 109.5 no
H(21) C(32) H(22) 109.5 no
H(21) C(32) C(31) 109.5 no
H(22) C(32) C(31) 109.4 no
C(34) C(33) H(23) 108.7 no
C(34) C(33) H(24) 108.7 no
C(34) C(33) C(12) 112.5(4) yes
H(23) C(33) H(24) 109.5 no
H(23) C(33) C(12) 108.7 no
H(24) C(33) C(12) 108.7 no
H(25) C(34) H(26) 109.5 no
H(25) C(34) H(27) 109.5 no
H(25) C(34) C(33) 109.5 no
H(26) C(34) H(27) 109.5 no
H(26) C(34) C(33) 109.5 no
H(27) C(34) C(33) 109.5 no
C(36) C(35) H(28) 108.9 no
C(36) C(35) H(29) 108.9 no
C(36) C(35) C(13) 111.9(4) yes
H(28) C(35) H(29) 109.5 no
H(28) C(35) C(13) 108.9 no
H(29) C(35) C(13) 108.9 no
H(30) C(36) H(31) 109.5 no
H(30) C(36) H(32) 109.5 no
H(30) C(36) C(35) 109.5 no
H(31) C(36) H(32) 109.5 no
H(31) C(36) C(35) 109.5 no
H(32) C(36) C(35) 109.5 no
C(38) C(37) H(33) 108.3(4) no
C(38) C(37) H(34) 108.3(4) no
C(38) C(37) C(17) 114.2(4) yes
C(53) C(37) C(17) 115.5(7) yes
H(33) C(37) H(34) 109.5 no
H(33) C(37) C(17) 108.3 no
H(34) C(37) C(17) 108.3 no
C(39) C(38) H(35) 108.1 no
C(39) C(38) H(36) 108.1 no
C(39) C(38) C(37) 114.8(5) yes
H(35) C(38) H(36) 109.5 no
H(35) C(38) C(37) 108.1 no
H(36) C(38) C(37) 108.1 no
C(40) C(39) H(37) 110.2 no
C(40) C(39) H(38) 110.2 no
C(40) C(39) C(38) 106.5(6) yes
H(37) C(39) H(38) 109.5 no
H(37) C(39) C(38) 110.2 no
H(38) C(39) C(38) 110.2 no
H(39) C(40) H(40) 109.5 no
H(39) C(40) H(41) 109.5 no
H(39) C(40) C(39) 109.5 no
H(40) C(40) H(41) 109.5 no
H(40) C(40) C(39) 109.5 no
H(41) C(40) C(39) 109.4 no
H(42) C(41) H(43) 109.5 no
H(42) C(41) H(44) 109.5 no
H(42) C(41) C(18) 109.5 no
H(43) C(41) H(44) 109.5 no
H(43) C(41) C(18) 109.5 no
H(44) C(41) C(18) 109.5 no
H(45) C(42) H(46) 109.5 no
H(45) C(42) H(47) 109.5 no
H(45) C(42) O(1) 109.4 no
H(46) C(42) H(47) 109.5 no
H(46) C(42) O(1) 109.5 no
H(47) C(42) O(1) 109.5 no
C(44) C(43) H(48) 118.9 no
C(44) C(43) N(5) 122.3(4) yes
H(48) C(43) N(5) 118.9 no
C(45) C(44) H(49) 120.1 no
C(45) C(44) C(43) 119.7(5) yes
H(49) C(44) C(43) 120.1 no
C(46) C(45) H(50) 120.9 no
C(46) C(45) C(44) 118.2(5) yes
H(50) C(45) C(44) 120.9 no
C(47) C(46) H(51) 120.6 no
C(47) C(46) C(45) 118.7(5) yes
H(51) C(46) C(45) 120.6 no
H(52) C(47) N(5) 118.3 no
H(52) C(47) C(46) 118.3 no
N(5) C(47) C(46) 123.3(4) yes
C(49) C(48) H(53) 119.7 no
C(50) C(49) H(54) 120.6 no
C(50) C(49) C(48) 118.8(4) yes
H(54) C(49) C(48) 120.6 no
H(55) C(50) C(49) 119.7 no
C(52) C(51) C(29) 109(2) yes
C(32) C(52) C(51) 99(2) yes
C(54) C(53) C(37) 111(1) yes
C(40) C(54) C(53) 105(1) yes

loop_
_geom_bond_atom_site_label_1
_geom_bond_atom_site_label_2
_geom_bond_distance
_geom_bond_publ_flag
Zn(1) N(1) 2.052(3) yes
Zn(1) N(2) 2.063(3) yes
Zn(1) N(3) 2.070(3) yes
Zn(1) N(4) 2.070(3) yes
Zn(1) N(5) 2.183(3) yes
O(1) C(27) 1.383(4) yes
O(1) C(42) 1.432(6) yes
N(1) C(1) 1.380(5) yes
N(1) C(4) 1.380(4) yes
N(2) C(6) 1.389(4) yes
N(2) C(9) 1.376(5) yes
N(3) C(11) 1.359(5) yes
N(3) C(14) 1.357(4) yes
N(4) C(16) 1.370(4) yes
N(4) C(19) 1.377(5) yes
N(5) C(43) 1.329(5) yes
N(5) C(47) 1.331(5) yes
C(1) C(2) 1.444(5) yes
C(1) C(20) 1.395(5) yes
C(2) C(3) 1.361(5) yes
C(2) C(21) 1.503(5) yes
C(3) C(4) 1.437(5) yes
C(3) C(24) 1.501(5) yes
C(4) C(5) 1.391(5) yes
C(5) C(6) 1.382(5) yes
C(5) H(1) 0.930 no
C(6) C(7) 1.440(5) yes
C(7) C(8) 1.363(6) yes
C(7) C(28) 1.509(6) yes
C(8) C(9) 1.460(5) yes
C(8) C(29) 1.502(6) yes
C(9) C(10) 1.389(5) yes
C(10) C(11) 1.399(5) yes
C(10) H(2) 0.930 no
C(11) C(12) 1.449(5) yes
C(12) C(13) 1.354(6) yes
C(12) C(33) 1.496(6) yes
C(13) C(14) 1.460(5) yes
C(13) C(35) 1.497(5) yes
C(14) C(15) 1.384(5) yes
C(15) C(16) 1.405(5) yes
C(15) H(3) 0.930 no
C(16) C(17) 1.430(6) yes
C(17) C(18) 1.372(6) yes
C(17) C(37) 1.515(6) yes
C(18) C(19) 1.447(5) yes
C(18) C(41) 1.499(6) yes
C(19) C(20) 1.393(5) yes
C(20) H(4) 0.930 no
C(21) C(22) 1.518(5) yes
C(21) C(26) 1.572(5) yes
C(21) H(5) 0.980 no
C(22) C(23) 1.410(5) yes
C(23) C(24) 1.512(5) yes
C(23) C(27) 1.392(5) yes
C(24) C(25) 1.558(5) yes
C(24) H(6) 0.980 no
C(25) C(26) 1.552(6) yes
C(25) H(7) 0.980 no
C(25) H(8) 0.980 no
C(26) H(9) 0.980 no
C(26) H(10) 0.980 no
C(28) H(11) 0.960 no
C(28) H(12) 0.960 no
C(28) H(13) 0.960 no
C(29) C(30) 1.537(7) yes
C(29) C(51) 1.53(3) yes
C(29) H(14) 0.970 no
C(29) H(15) 0.970 no
C(30) C(31) 1.530(9) yes
C(30) C(51) 0.96 yes
C(30) C(52) 1.22(3) yes
C(30) H(16) 0.970 no
C(30) H(17) 0.970 no
C(31) C(32) 1.494(9) yes
C(31) C(51) 1.18(3) yes
C(31) C(52) 1.00(3) yes
C(31) H(18) 0.970 no
C(31) H(19) 0.970 no
C(32) C(52) 1.58(3) yes
C(32) H(20) 0.960 no
C(32) H(21) 0.960 no
C(32) H(22) 0.960 no
C(33) C(34) 1.527(7) yes
C(33) H(23) 0.970 no
C(33) H(24) 0.970 no
C(34) H(25) 0.960 no
C(34) H(26) 0.960 no
C(34) H(27) 0.960 no
C(35) C(36) 1.526(6) yes
C(35) H(28) 0.970 no
C(35) H(29) 0.970 no
C(36) H(30) 0.960 no
C(36) H(31) 0.960 no
C(36) H(32) 0.960 no
C(37) C(38) 1.556(8) yes
C(37) C(53) 1.53(2) yes
C(37) H(33) 0.970 no
C(37) H(34) 0.970 no
C(38) C(39) 1.51(1) yes
C(38) C(53) 0.87(2) yes
C(38) C(54) 1.14(2) yes
C(38) H(35) 0.970 no
C(38) H(36) 0.970 no
C(39) C(40) 1.55(1) yes
C(39) C(53) 1.23(2) yes
C(39) C(54) 1.06(2) yes
C(39) H(37) 0.970 no
C(39) H(38) 0.970 no
C(40) C(54) 1.60(2) yes
C(40) H(39) 0.960 no
C(40) H(40) 0.960 no
C(40) H(41) 0.960 no
C(41) H(42) 0.960 no
C(41) H(43) 0.960 no
C(41) H(44) 0.960 no
C(42) H(45) 0.960 no
C(42) H(46) 0.960 no
C(42) H(47) 0.960 no
C(43) C(44) 1.388(7) yes
C(43) H(48) 0.930 no
C(44) C(45) 1.375(8) yes
C(44) H(49) 0.930 no
C(45) C(46) 1.377(8) yes
C(45) H(50) 0.930 no
C(46) C(47) 1.385(7) yes
C(46) H(51) 0.930 no
C(47) H(52) 0.930 no
C(48) C(49) 1.382(7) yes
C(48) H(53) 0.930 no
C(49) C(50) 1.385(7) yes
C(49) H(54) 0.930 no
C(50) H(55) 0.930 no
C(51) C(52) 1.54(4) yes
C(53) C(54) 1.54(2) yes

loop_
_geom_torsion_atom_site_label_1
_geom_torsion_atom_site_label_2
_geom_torsion_atom_site_label_3
_geom_torsion_atom_site_label_4
_geom_torsion
_geom_torsion_publ_flag
N(2) Zn(1) N(1) C(1) 175.6(3) yes
N(2) Zn(1) N(1) C(4) -12.6(3) yes
N(3) Zn(1) N(1) C(1) 92.9(4) yes
N(3) Zn(1) N(1) C(4) -95.3(4) yes
N(4) Zn(1) N(1) C(1) 13.0(3) yes
N(4) Zn(1) N(1) C(4) -175.2(3) yes
N(5) Zn(1) N(1) C(1) -86.2(3) yes
N(5) Zn(1) N(1) C(4) 85.6(3) yes
N(1) Zn(1) N(2) C(6) 12.3(3) yes
N(1) Zn(1) N(2) C(9) -178.5(3) yes
N(3) Zn(1) N(2) C(6) 176.1(3) yes
N(3) Zn(1) N(2) C(9) -14.7(3) yes
N(4) Zn(1) N(2) C(6) 95.3(4) yes
N(4) Zn(1) N(2) C(9) -95.5(4) yes
N(5) Zn(1) N(2) C(6) -90.4(3) yes
N(5) Zn(1) N(2) C(9) 78.9(3) yes
N(1) Zn(1) N(3) C(11) 97.6(4) yes
N(1) Zn(1) N(3) C(14) -95.0(4) yes
N(2) Zn(1) N(3) C(11) 14.9(3) yes
N(2) Zn(1) N(3) C(14) -177.7(3) yes
N(4) Zn(1) N(3) C(11) 177.5(3) yes
N(4) Zn(1) N(3) C(14) -15.1(3) yes
N(5) Zn(1) N(3) C(11) -83.3(3) yes
N(5) Zn(1) N(3) C(14) 84.1(3) yes
N(1) Zn(1) N(4) C(16) 176.6(3) yes
N(1) Zn(1) N(4) C(19) -10.0(3) yes
N(2) Zn(1) N(4) C(16) 93.4(4) yes
N(2) Zn(1) N(4) C(19) -93.2(4) yes
N(3) Zn(1) N(4) C(16) 12.6(3) yes
N(3) Zn(1) N(4) C(19) -174.0(3) yes
N(5) Zn(1) N(4) C(16) -80.9(3) yes
N(5) Zn(1) N(4) C(19) 92.5(3) yes
N(1) Zn(1) N(5) C(43) -86.2(3) yes
N(1) Zn(1) N(5) C(47) 96.7(3) yes
N(2) Zn(1) N(5) C(43) 5.0(3) yes
N(2) Zn(1) N(5) C(47) -172.2(3) yes
N(3) Zn(1) N(5) C(43) 94.0(3) yes
N(3) Zn(1) N(5) C(47) -83.1(3) yes
N(4) Zn(1) N(5) C(43) -176.8(3) yes
N(4) Zn(1) N(5) C(47) 6.1(3) yes
C(42) O(1) C(27) C(23) 83.6(4) yes
Zn(1) N(1) C(1) C(2) 172.1(3) yes
Zn(1) N(1) C(1) C(20) -10.9(5) yes
C(4) N(1) C(1) C(2) -0.9(4) yes
C(4) N(1) C(1) C(20) 176.1(3) yes
Zn(1) N(1) C(4) C(3) -172.2(3) yes
Zn(1) N(1) C(4) C(5) 9.2(5) yes
C(1) N(1) C(4) C(3) 1.0(4) yes
C(1) N(1) C(4) C(5) -177.7(3) yes
Zn(1) N(2) C(6) C(5) -8.0(5) yes
Zn(1) N(2) C(6) C(7) 170.7(3) yes
C(9) N(2) C(6) C(5) -179.1(3) yes
C(9) N(2) C(6) C(7) -0.4(4) yes
Zn(1) N(2) C(9) C(8) -170.7(3) yes
Zn(1) N(2) C(9) C(10) 9.7(5) yes
C(6) N(2) C(9) C(8) 0.4(4) yes
C(6) N(2) C(9) C(10) -179.2(3) yes
Zn(1) N(3) C(11) C(10) -10.5(6) yes
Zn(1) N(3) C(11) C(12) 169.2(3) yes
C(14) N(3) C(11) C(10) -179.9(3) yes
C(14) N(3) C(11) C(12) -0.2(4) yes
Zn(1) N(3) C(14) C(13) -169.5(3) yes
Zn(1) N(3) C(14) C(15) 10.8(5) yes
C(11) N(3) C(14) C(13) -0.1(4) yes
C(11) N(3) C(14) C(15) -179.9(3) yes
Zn(1) N(4) C(16) C(15) -5.5(5) yes
Zn(1) N(4) C(16) C(17) 175.0(3) yes
C(19) N(4) C(16) C(15) 180.0(3) yes
C(19) N(4) C(16) C(17) 0.5(4) yes
Zn(1) N(4) C(19) C(18) -175.2(3) yes
Zn(1) N(4) C(19) C(20) 4.6(5) yes
C(16) N(4) C(19) C(18) -0.7(4) yes
C(16) N(4) C(19) C(20) 179.1(3) yes
Zn(1) N(5) C(43) C(44) -176.7(4) yes
C(47) N(5) C(43) C(44) 0.5(6) yes
Zn(1) N(5) C(47) C(46) 177.0(4) yes
C(43) N(5) C(47) C(46) -0.2(6) yes
N(1) C(1) C(2) C(3) 0.5(4) yes
N(1) C(1) C(2) C(21) 178.4(4) yes
C(20) C(1) C(2) C(3) -176.4(3) yes
C(20) C(1) C(2) C(21) 1.5(7) yes
N(1) C(1) C(20) C(19) 0.4(6) yes
C(2) C(1) C(20) C(19) 176.9(4) yes
C(1) C(2) C(3) C(4) 0.2(4) yes
C(1) C(2) C(3) C(24) 177.9(3) yes
C(21) C(2) C(3) C(4) -178.3(3) yes
C(21) C(2) C(3) C(24) -0.6(5) yes
C(1) C(2) C(21) C(22) -124.4(5) yes
C(1) C(2) C(21) C(26) 124.1(5) yes
C(3) C(2) C(21) C(22) 53.4(4) yes
C(3) C(2) C(21) C(26) -58.1(4) yes
C(2) C(3) C(4) N(1) -0.7(4) yes
C(2) C(3) C(4) C(5) 177.9(3) yes
C(24) C(3) C(4) N(1) -177.8(4) yes
C(24) C(3) C(4) C(5) 0.9(7) yes
C(2) C(3) C(24) C(23) -53.2(4) yes
C(2) C(3) C(24) C(25) 59.0(4) yes
C(4) C(3) C(24) C(23) 123.7(4) yes
C(4) C(3) C(24) C(25) -124.1(4) yes
N(1) C(4) C(5) C(6) 0.5(6) yes
C(3) C(4) C(5) C(6) -178.0(4) yes
C(4) C(5) C(6) N(2) -1.1(6) yes
C(4) C(5) C(6) C(7) -179.5(4) yes
N(2) C(6) C(7) C(8) 0.3(4) yes
N(2) C(6) C(7) C(28) -178.1(4) yes
C(5) C(6) C(7) C(8) 178.9(4) yes
C(5) C(6) C(7) C(28) 0.5(6) yes
C(6) C(7) C(8) C(9) -0.1(4) yes
C(6) C(7) C(8) C(29) -178.7(4) yes
C(28) C(7) C(8) C(9) 178.3(4) yes
C(28) C(7) C(8) C(29) -0.4(7) yes
C(7) C(8) C(9) N(2) -0.2(4) yes
C(7) C(8) C(9) C(10) 179.3(4) yes
C(29) C(8) C(9) N(2) 178.5(4) yes
C(29) C(8) C(9) C(10) -1.9(6) yes
C(7) C(8) C(29) C(30) 105.8(5) yes
C(7) C(8) C(29) C(51) 66(1) yes
C(9) C(8) C(29) C(30) -72.6(5) yes
C(9) C(8) C(29) C(51) -111(1) yes
N(2) C(9) C(10) C(11) 1.4(6) yes
C(8) C(9) C(10) C(11) -178.1(4) yes
C(9) C(10) C(11) N(3) -0.9(7) yes
C(9) C(10) C(11) C(12) 179.5(4) yes
N(3) C(11) C(12) C(13) 0.5(5) yes
N(3) C(11) C(12) C(33) 178.0(4) yes
C(10) C(11) C(12) C(13) -179.9(4) yes
C(10) C(11) C(12) C(33) -2.3(6) yes
C(11) C(12) C(13) C(14) -0.5(4) yes
C(11) C(12) C(13) C(35) 178.5(4) yes
C(33) C(12) C(13) C(14) -178.0(4) yes
C(33) C(12) C(13) C(35) 1.0(7) yes
C(11) C(12) C(33) C(34) -83.6(5) yes
C(13) C(12) C(33) C(34) 93.4(5) yes
C(12) C(13) C(14) N(3) 0.4(4) yes
C(12) C(13) C(14) C(15) -179.8(4) yes
C(35) C(13) C(14) N(3) -178.6(3) yes
C(35) C(13) C(14) C(15) 1.1(6) yes
C(12) C(13) C(35) C(36) -99.0(5) yes
C(14) C(13) C(35) C(36) 79.9(5) yes
N(3) C(14) C(15) C(16) 2.7(7) yes
C(13) C(14) C(15) C(16) -177.0(4) yes
C(14) C(15) C(16) N(4) -5.6(6) yes
C(14) C(15) C(16) C(17) 173.8(4) yes
N(4) C(16) C(17) C(18) -0.1(5) yes
N(4) C(16) C(17) C(37) -178.9(4) yes
C(15) C(16) C(17) C(18) -179.6(4) yes
C(15) C(16) C(17) C(37) 1.7(6) yes
C(16) C(17) C(18) C(19) -0.3(4) yes
C(16) C(17) C(18) C(41) 178.5(4) yes
C(37) C(17) C(18) C(19) 178.4(4) yes
C(37) C(17) C(18) C(41) -2.7(7) yes
C(16) C(17) C(37) C(38) -71.4(6) yes
C(16) C(17) C(37) C(53) -107.6(8) yes
C(18) C(17) C(37) C(38) 110.0(5) yes
C(18) C(17) C(37) C(53) 73.9(9) yes
C(17) C(18) C(19) N(4) 0.7(4) yes
C(17) C(18) C(19) C(20) -179.2(4) yes
C(41) C(18) C(19) N(4) -178.2(3) yes
C(41) C(18) C(19) C(20) 1.9(6) yes
N(4) C(19) C(20) C(1) 2.8(6) yes
C(18) C(19) C(20) C(1) -177.3(4) yes
C(2) C(21) C(22) C(23) -51.1(4) yes
C(26) C(21) C(22) C(23) 60.5(4) yes
C(2) C(21) C(26) C(25) 55.7(4) yes
C(22) C(21) C(26) C(25) -56.8(4) yes
C(21) C(22) C(23) C(24) -2.1(4) yes
C(21) C(22) C(23) C(27) -179.5(3) yes
C(22) C(23) C(24) C(3) 54.0(4) yes
C(22) C(23) C(24) C(25) -57.8(4) yes
C(27) C(23) C(24) C(3) -128.8(3) yes
C(27) C(23) C(24) C(25) 119.4(4) yes
C(22) C(23) C(27) O(1) -178.3(3) yes
C(24) C(23) C(27) O(1) 4.6(5) yes
C(3) C(24) C(25) C(26) -55.2(4) yes
C(23) C(24) C(25) C(26) 56.9(4) yes
C(24) C(25) C(26) C(21) -0.4(4) yes
C(8) C(29) C(30) C(31) -64.5(6) yes
C(8) C(29) C(51) C(52) 66(2) yes
C(29) C(30) C(31) C(32) 80.0(7) yes
C(17) C(37) C(38) C(39) -65.7(7) yes
C(17) C(37) C(53) C(54) 64(1) yes
C(37) C(38) C(39) C(40) -175.2(6) yes
N(5) C(43) C(44) C(45) -0.1(7) yes
C(43) C(44) C(45) C(46) -0.5(8) yes
C(44) C(45) C(46) C(47) 0.7(8) yes
C(45) C(46) C(47) N(5) -0.4(8) yes
C(29) C(51) C(52) C(32) -106(2) yes
C(37) C(53) C(54) C(40) 175(1) yes
